data_7211020
loop_
_publ_author_name
'Zhang, Muwei'
'Chen, Ying-Pin'
'Zhou, Hong-Cai'

_publ_section_title
;
 Structural design of porous coordination networks from tetrahedral
 building units
;
_journal_issue 45
_journal_name_full CrystEngComm
_journal_page_first 9544
_journal_paper_doi 10.1039/c3ce41105b
_journal_volume 15
_journal_year 2013
_chemical_formula_moiety '[Cd3 (C28 H16 O8 Si)2][Cd O4]'
_chemical_formula_sum 'C56 H32 Cd4 O20 Si2'
_chemical_formula_weight 1530.60
_chemical_name_systematic
; 
 ? 
;
_space_group_IT_number 2
_symmetry_cell_setting triclinic
_symmetry_space_group_name_Hall '-P 1'
_symmetry_space_group_name_H-M 'P -1'
_atom_sites_solution_hydrogens geom
_atom_sites_solution_primary direct
_atom_sites_solution_secondary difmap
_audit_creation_method SHELXL-97
_cell_angle_alpha 83.217(3)
_cell_angle_beta 81.797(3)
_cell_angle_gamma 65.572(3)
_cell_formula_units_Z 2
_cell_length_a 13.775(4)
_cell_length_b 14.507(4)
_cell_length_c 24.244(7)
_cell_measurement_reflns_used 8348
_cell_measurement_temperature 110(2)
_cell_measurement_theta_max 25.6414
_cell_measurement_theta_min 2.2218
_cell_volume 4357(2)
_computing_cell_refinement 'SAINT+ ver. (Bruker, 2001)'
_computing_data_collection 'APEX2  (Bruker, 2008)'
_computing_data_reduction 'SAINT+ ver. (Bruker, 2001)'
_computing_molecular_graphics 'SHELXTL (Sheldrick, 2008)'
_computing_publication_material 'SHELXTL (Sheldrick, 2008)'
_computing_structure_refinement 'SHELXL-97 (Sheldrick, 2008)'
_computing_structure_solution 'SHELXS-97 (Sheldrick, 2008)'
_diffrn_ambient_temperature 110(2)
_diffrn_measured_fraction_theta_full 0.995
_diffrn_measured_fraction_theta_max 0.995
_diffrn_measurement_device_type 'Bruker SMART APEX II CCD area detector'
_diffrn_measurement_method 'phi and omega scans'
_diffrn_radiation_monochromator graphite
_diffrn_radiation_source 'fine-focus sealed tube'
_diffrn_radiation_type MoK\a
_diffrn_radiation_wavelength 0.71073
_diffrn_reflns_av_R_equivalents 0.0405
_diffrn_reflns_av_sigmaI/netI 0.0559
_diffrn_reflns_limit_h_max 16
_diffrn_reflns_limit_h_min -16
_diffrn_reflns_limit_k_max 17
_diffrn_reflns_limit_k_min -17
_diffrn_reflns_limit_l_max 29
_diffrn_reflns_limit_l_min -29
_diffrn_reflns_number 45816
_diffrn_reflns_theta_full 26.00
_diffrn_reflns_theta_max 26.00
_diffrn_reflns_theta_min 1.63
_exptl_absorpt_coefficient_mu 1.040
_exptl_absorpt_correction_T_max 0.8190
_exptl_absorpt_correction_T_min 0.7455
_exptl_absorpt_correction_type multi-scan
_exptl_absorpt_process_details 'SADABS (Sheldrick, 2008)'
_exptl_crystal_colour Colorless
_exptl_crystal_density_diffrn 1.167
_exptl_crystal_density_meas ?
_exptl_crystal_density_method 'not measured'
_exptl_crystal_description Blocky
_exptl_crystal_F_000 1496
_exptl_crystal_size_max 0.30
_exptl_crystal_size_mid 0.25
_exptl_crystal_size_min 0.20
_platon_squeeze_details
;
;
_refine_diff_density_max 2.433
_refine_diff_density_min -3.848
_refine_diff_density_rms 0.252
_refine_ls_extinction_coef 0.00195(17)
_refine_ls_extinction_expression Fc^*^=kFc[1+0.001xFc^2^\l^3^/sin(2\q)]^-1/4^
_refine_ls_extinction_method SHELXL
_refine_ls_goodness_of_fit_ref 1.008
_refine_ls_hydrogen_treatment constr
_refine_ls_matrix_type full
_refine_ls_number_parameters 480
_refine_ls_number_reflns 17024
_refine_ls_number_restraints 154
_refine_ls_restrained_S_all 1.003
_refine_ls_R_factor_all 0.1520
_refine_ls_R_factor_gt 0.1254
_refine_ls_shift/su_max 0.001
_refine_ls_shift/su_mean 0.000
_refine_ls_structure_factor_coef Fsqd
_refine_ls_weighting_details 'calc w=1/[\s^2^(Fo^2^)+(0.0389P)^2^+174.0000P] where P=(Fo^2^+2Fc^2^)/3'
_refine_ls_weighting_scheme calc
_refine_ls_wR_factor_gt 0.2771
_refine_ls_wR_factor_ref 0.2893
_reflns_number_gt 11389
_reflns_number_total 17024
_reflns_threshold_expression >2sigma(I)
_cod_data_source_file c3ce41105b.txt
_cod_data_source_block aaa_sq
_cod_depositor_comments
;
The following automatic conversions were performed:

'_symmetry_cell_setting' value 'Triclinic' changed to 'triclinic'
according to /home/saulius/struct/CIF-dictionaries/cif_core.dic
dictionary named 'cif_core.dic' version 2.4.2 from 2011-04-26.

Automatic conversion script
Id: cif_fix_values 1891 2012-01-12 08:04:46Z andrius 

The following automatic conversions were performed:

'_exptl_crystal_density_meas' value 'not measured' was changed to '?'
- the value is perceived as not measured.

Automatic conversion script
Id: cif_fix_values 3008 2015-01-20 13:52:24Z robertas 
;
_cod_original_sg_symbol_H-M P-1
_cod_database_code 7211020

loop_
_symmetry_equiv_pos_as_xyz
'x, y, z'
'-x, -y, -z'

loop_
_atom_site_label
_atom_site_type_symbol
_atom_site_fract_x
_atom_site_fract_y
_atom_site_fract_z
_atom_site_U_iso_or_equiv
_atom_site_adp_type
_atom_site_occupancy
_atom_site_symmetry_multiplicity
_atom_site_calc_flag
_atom_site_refinement_flags
_atom_site_disorder_assembly
_atom_site_disorder_group
Cd1 Cd -0.25255(5) 0.77374(5) -0.39938(3) 0.0163(2) Uani 1 1 d . . .
Cd2 Cd -0.24926(7) 0.74967(6) -0.25021(4) 0.0272(2) Uani 1 1 d . . .
Cd3 Cd 0.2716(3) 0.2598(4) 0.1036(2) 0.0629(12) Uani 0.50 1 d P . 1
O4 O 0.3610(9) 0.3003(12) 0.0271(5) 0.0548(12) Uani 0.50 1 d PD . 1
Cd3' Cd 0.2262(3) 0.2859(3) 0.09812(18) 0.0469(9) Uani 0.50 1 d P . 2
O4' O 0.3106(14) 0.3691(14) 0.0202(6) 0.0548(12) Uani 0.50 1 d PD . 2
Si1 Si 0.36915(19) 0.39464(19) -0.26376(11) 0.0161(5) Uani 1 1 d . . .
Si2 Si 0.1289(7) 1.1054(6) -0.2353(2) 0.104(3) Uani 1 1 d D . .
O1 O -0.1316(6) 0.7265(6) -0.3301(3) 0.0296(7) Uani 1 1 d . B .
O2 O -0.0862(6) 0.6285(6) -0.4004(3) 0.0296(7) Uani 1 1 d . B .
O3 O 0.2172(8) 0.2802(8) 0.0096(4) 0.0548(12) Uani 1 1 d D . .
O5 O 0.6290(7) -0.1183(6) -0.3073(4) 0.0379(9) Uani 1 1 d . . .
O6 O 0.6519(7) -0.0656(6) -0.3819(4) 0.0379(9) Uani 1 1 d . . .
O7 O 0.6502(10) 0.6837(10) -0.3708(4) 0.068(4) Uani 1 1 d . . .
O8 O 0.6792(10) 0.6628(11) -0.2840(4) 0.068(4) Uani 1 1 d . . .
O11 O 0.2844(6) 1.2093(7) -0.5096(3) 0.037(2) Uani 1 1 d . . .
O12 O 0.1578(7) 1.1625(8) -0.5225(4) 0.042(2) Uani 1 1 d . . .
O14 O -0.1485(15) 1.5961(11) -0.2104(5) 0.094(2) Uani 1 1 d . . .
O15 O 0.6310(14) 0.7686(11) -0.1689(6) 0.104(3) Uani 1 1 d . . .
O16 O 0.5894(14) 0.8717(11) -0.1001(6) 0.104(3) Uani 1 1 d . . .
O13 O -0.1021(15) 1.5662(11) -0.1222(5) 0.094(2) Uani 1 1 d . . .
C1 C -0.0663(5) 0.6519(8) -0.3553(5) 0.0296(7) Uani 1 1 d D . .
C2 C 0.0405(4) 0.5868(5) -0.3341(3) 0.0296(7) Uani 1 1 d D B .
C3 C 0.1104(5) 0.4998(5) -0.3603(3) 0.0296(7) Uani 1 1 d D . .
H3A H 0.0913 0.4813 -0.3922 0.036 Uiso 1 1 calc R B .
C4 C 0.2082(4) 0.4400(4) -0.3400(3) 0.0296(7) Uani 1 1 d D B .
H4A H 0.2559 0.3806 -0.3579 0.036 Uiso 1 1 calc R . .
C5 C 0.2361(4) 0.4672(5) -0.2934(3) 0.0296(7) Uani 1 1 d D . .
C6 C 0.1662(5) 0.5541(5) -0.2672(3) 0.0296(7) Uani 1 1 d D B .
H6A H 0.1853 0.5727 -0.2354 0.036 Uiso 1 1 calc R . .
C7 C 0.0684(5) 0.6139(4) -0.2875(3) 0.0296(7) Uani 1 1 d D . .
H7A H 0.0206 0.6733 -0.2696 0.036 Uiso 1 1 calc R B .
C8 C 0.3014(9) 0.3080(5) -0.0096(2) 0.0548(12) Uani 1 1 d D . .
C9 C 0.3061(7) 0.3423(5) -0.0708(2) 0.0548(12) Uani 1 1 d D . .
C10 C 0.3888(7) 0.3716(7) -0.0923(3) 0.0548(12) Uani 1 1 d D . .
H10A H 0.4325 0.3796 -0.0678 0.066 Uiso 1 1 calc R . .
C11 C 0.4077(7) 0.3894(8) -0.1496(3) 0.0548(12) Uani 1 1 d D . .
H11A H 0.4643 0.4095 -0.1643 0.066 Uiso 1 1 calc R . .
C12 C 0.3438(8) 0.3778(8) -0.1854(2) 0.0548(12) Uani 1 1 d D . .
C13 C 0.2610(8) 0.3484(9) -0.1639(3) 0.0548(12) Uani 1 1 d D . .
H13A H 0.2174 0.3405 -0.1884 0.066 Uiso 1 1 calc R . .
C14 C 0.2422(7) 0.3307(7) -0.1066(3) 0.0548(12) Uani 1 1 d D . .
H14A H 0.1856 0.3106 -0.0919 0.066 Uiso 1 1 calc R . .
C15 C 0.6267(9) -0.0448(5) -0.3348(6) 0.0379(9) Uani 1 1 d D . .
C16 C 0.5635(4) 0.0628(4) -0.3186(3) 0.0379(9) Uani 1 1 d D B .
C17 C 0.5378(5) 0.1425(5) -0.3594(2) 0.0379(9) Uani 1 1 d D . .
H17A H 0.5611 0.1293 -0.3975 0.046 Uiso 1 1 calc R . .
C18 C 0.4781(6) 0.2415(4) -0.3444(3) 0.0379(9) Uani 1 1 d D B .
H18A H 0.4606 0.2959 -0.3723 0.046 Uiso 1 1 calc R . .
C19 C 0.4439(6) 0.2610(4) -0.2885(3) 0.0379(9) Uani 1 1 d D . .
C20 C 0.4695(7) 0.1813(5) -0.2477(2) 0.0379(9) Uani 1 1 d D B .
H20A H 0.4462 0.1945 -0.2095 0.046 Uiso 1 1 calc R . .
C21 C 0.5293(6) 0.0823(4) -0.2627(3) 0.0379(9) Uani 1 1 d D . .
H21A H 0.5468 0.0279 -0.2348 0.046 Uiso 1 1 calc R B .
C22 C 0.6402(7) 0.6504(7) -0.3224(5) 0.0259(10) Uani 1 1 d D A .
C23 C 0.5752(4) 0.5870(4) -0.3113(3) 0.0259(10) Uani 1 1 d D . .
C26 C 0.4548(5) 0.4712(5) -0.2844(3) 0.0259(10) Uani 1 1 d D . .
C24 C 0.4786(6) 0.6159(5) -0.3336(4) 0.0259(10) Uani 0.50 1 d PD A 1
H24A H 0.4536 0.6752 -0.3580 0.031 Uiso 0.50 1 calc PR A 1
C25 C 0.4183(5) 0.5581(6) -0.3202(4) 0.0259(10) Uani 0.50 1 d PD A 1
H25A H 0.3523 0.5778 -0.3355 0.031 Uiso 0.50 1 calc PR A 1
C27 C 0.5514(6) 0.4423(5) -0.2621(4) 0.0259(10) Uani 0.50 1 d PD A 1
H27A H 0.5764 0.3830 -0.2377 0.031 Uiso 0.50 1 calc PR A 1
C28 C 0.6116(5) 0.5002(6) -0.2755(4) 0.0259(10) Uani 0.50 1 d PD A 1
H28A H 0.6776 0.4805 -0.2602 0.031 Uiso 0.50 1 calc PR A 1
C25' C 0.4371(10) 0.5513(7) -0.2525(5) 0.0259(10) Uani 0.50 1 d PD A 2
H25B H 0.3838 0.5664 -0.2214 0.031 Uiso 0.50 1 calc PR A 2
C24' C 0.4972(7) 0.6092(10) -0.2658(4) 0.0259(10) Uani 0.50 1 d PD A 2
H24B H 0.4850 0.6639 -0.2439 0.031 Uiso 0.50 1 calc PR A 2
C28' C 0.5927(10) 0.5070(7) -0.3431(5) 0.0259(10) Uani 0.50 1 d PD A 2
H28B H 0.6460 0.4919 -0.3742 0.031 Uiso 0.50 1 calc PR A 2
C27' C 0.5327(7) 0.4489(11) -0.3299(4) 0.0259(10) Uani 0.50 1 d PD A 2
H27B H 0.5449 0.3942 -0.3518 0.031 Uiso 0.50 1 calc PR A 2
O10 O -0.1556(8) 0.8192(7) -0.1289(4) 0.0460(13) Uani 1 1 d . . .
O9 O -0.1171(15) 0.7847(14) -0.2131(8) 0.0460(13) Uani 0.50 1 d P B 1
C31 C -0.1024(7) 0.8231(9) -0.1700(10) 0.0460(13) Uani 0.50 1 d PD B 1
C32 C -0.0392(7) 0.8876(8) -0.1854(5) 0.0460(13) Uani 0.50 1 d PD B 1
C33 C 0.0379(10) 0.8674(9) -0.2313(5) 0.0460(13) Uani 0.50 1 d PD B 1
H33A H 0.0511 0.8126 -0.2533 0.055 Uiso 0.50 1 calc PR B 1
C34 C 0.0957(10) 0.9275(10) -0.2450(6) 0.0460(13) Uani 0.50 1 d PD B 1
H34A H 0.1483 0.9137 -0.2764 0.055 Uiso 0.50 1 calc PR B 1
C35 C 0.0764(10) 1.0077(9) -0.2129(7) 0.0460(13) Uani 0.50 1 d PD B 1
C36 C -0.0007(12) 1.0279(10) -0.1670(7) 0.0460(13) Uani 0.50 1 d PD B 1
H36A H -0.0139 1.0827 -0.1450 0.055 Uiso 0.50 1 calc PR B 1
C37 C -0.0584(10) 0.9678(11) -0.1533(5) 0.0460(13) Uani 0.50 1 d PD B 1
H37A H -0.1111 0.9816 -0.1219 0.055 Uiso 0.50 1 calc PR B 1
O9' O -0.2312(15) 0.8778(14) -0.2178(8) 0.0460(13) Uani 0.50 1 d P B 2
C31' C -0.1657(17) 0.8771(15) -0.1789(13) 0.0460(13) Uani 0.50 1 d PD B 2
C32' C -0.1048(8) 0.9442(7) -0.1905(6) 0.0460(13) Uani 0.50 1 d PD B 2
C33' C -0.0108(9) 0.9142(8) -0.1654(6) 0.0460(13) Uani 0.50 1 d PD B 2
H33B H 0.0099 0.8562 -0.1398 0.055 Uiso 0.50 1 calc PR B 2
C34' C 0.0529(8) 0.9688(10) -0.1777(7) 0.0460(13) Uani 0.50 1 d PD B 2
H34B H 0.1171 0.9482 -0.1605 0.055 Uiso 0.50 1 calc PR B 2
C35' C 0.0227(9) 1.0536(10) -0.2152(7) 0.0460(13) Uani 0.50 1 d PD B 2
C36' C -0.0713(10) 1.0837(9) -0.2404(7) 0.0460(13) Uani 0.50 1 d PD B 2
H36B H -0.0920 1.1417 -0.2660 0.055 Uiso 0.50 1 calc PR B 2
C37' C -0.1349(8) 1.0290(9) -0.2280(6) 0.0460(13) Uani 0.50 1 d PD B 2
H37B H -0.1991 1.0496 -0.2452 0.055 Uiso 0.50 1 calc PR B 2
C38 C 0.2154(12) 1.1791(13) -0.4923(4) 0.0498(13) Uani 1 1 d D . .
C39 C 0.1983(7) 1.1544(5) -0.4304(4) 0.0498(13) Uani 1 1 d D . .
C40 C 0.1137(7) 1.1295(7) -0.4063(3) 0.0498(13) Uani 1 1 d D B .
H40A H 0.0645 1.1282 -0.4296 0.060 Uiso 1 1 calc R . .
C41 C 0.0988(7) 1.1065(8) -0.3493(3) 0.0498(13) Uani 1 1 d D . .
H41A H 0.0402 1.0898 -0.3343 0.060 Uiso 1 1 calc R B .
C42 C 0.1697(8) 1.1079(8) -0.3143(4) 0.0498(13) Uani 1 1 d D B .
C43 C 0.2545(9) 1.1327(9) -0.3381(4) 0.0498(13) Uani 1 1 d D . .
H43A H 0.3038 1.1341 -0.3148 0.060 Uiso 1 1 calc R B .
C44 C 0.2689(8) 1.1557(8) -0.3952(4) 0.0498(13) Uani 1 1 d D B .
H44A H 0.3275 1.1724 -0.4102 0.060 Uiso 1 1 calc R . .
C45 C -0.1224(16) 1.5424(8) -0.1704(8) 0.094(2) Uani 1 1 d D . .
C46 C -0.0497(5) 1.4344(7) -0.1828(4) 0.094(2) Uani 1 1 d D . .
C47 C -0.0162(8) 1.4133(7) -0.2385(4) 0.094(2) Uani 1 1 d D B .
H47A H -0.0326 1.4670 -0.2668 0.113 Uiso 1 1 calc R . .
C48 C 0.0412(11) 1.3135(8) -0.2527(3) 0.094(2) Uani 1 1 d D . .
H48A H 0.0640 1.2992 -0.2908 0.113 Uiso 1 1 calc R B .
C49 C 0.0652(12) 1.2348(6) -0.2113(5) 0.094(2) Uani 1 1 d D B .
C50 C 0.0319(13) 1.2557(8) -0.1556(4) 0.094(2) Uani 1 1 d D . .
H50A H 0.0482 1.2020 -0.1273 0.113 Uiso 1 1 calc R B .
C51 C -0.0256(10) 1.3555(9) -0.1415(4) 0.094(2) Uani 1 1 d D B .
H51A H -0.0484 1.3699 -0.1034 0.113 Uiso 1 1 calc R . .
C52 C 0.5666(9) 0.8534(14) -0.1414(7) 0.104(3) Uani 1 1 d D . .
C53 C 0.4612(6) 0.9138(9) -0.1651(4) 0.104(3) Uani 1 1 d D . .
C54 C 0.4348(8) 0.8857(7) -0.2118(4) 0.104(3) Uani 1 1 d D B .
H54A H 0.4834 0.8265 -0.2296 0.124 Uiso 1 1 calc R . .
C55 C 0.3371(9) 0.9444(9) -0.2326(4) 0.104(3) Uani 1 1 d D . .
H55A H 0.3190 0.9251 -0.2645 0.124 Uiso 1 1 calc R B .
C56 C 0.2658(7) 1.0311(8) -0.2066(5) 0.104(3) Uani 1 1 d D B .
C57 C 0.2923(8) 1.0592(7) -0.1599(5) 0.104(3) Uani 1 1 d D . .
H57A H 0.2436 1.1185 -0.1421 0.124 Uiso 1 1 calc R B .
C58 C 0.3900(9) 1.0006(9) -0.1391(4) 0.104(3) Uani 1 1 d D B .
H58A H 0.4081 1.0198 -0.1072 0.124 Uiso 1 1 calc R . .
Cd4 Cd 0.3538(4) 0.4804(4) 0.0559(2) 0.0564(12) Uani 0.25 1 d PD . .
Cd5 Cd 0.2351(3) 0.7367(3) 0.0139(2) 0.0480(10) Uani 0.25 1 d PD . .
O41S O 0.233(3) 0.6388(19) 0.087(2) 0.092(8) Uani 0.25 1 d PD . .
O42S O 0.510(2) 0.373(4) 0.097(2) 0.092(8) Uani 0.25 1 d PD . .
O52S O 0.410(2) 0.728(5) 0.011(2) 0.092(8) Uani 0.25 1 d PD . .
O51S O 0.0478(6) 0.826(4) 0.023(2) 0.092(8) Uani 0.25 1 d PD . .
O53S O 0.191(5) 0.734(5) -0.0757(10) 0.092(8) Uani 0.25 1 d PD . .
O54S O 0.224(5) 0.584(2) -0.001(2) 0.092(8) Uani 0.25 1 d PD . .
Cd6 Cd 0.1783(3) 1.0042(4) -0.55162(19) 0.0510(11) Uani 0.25 1 d PD C 1
O62S O 0.098(2) 1.042(3) -0.6355(7) 0.041(3) Uani 0.25 1 d PD C 1
O61S O 0.3132(19) 0.920(2) -0.4918(11) 0.041(3) Uani 0.25 1 d PD C 1
O63S O 0.304(2) 1.051(3) -0.6100(14) 0.041(3) Uani 0.25 1 d PD . 1
O64S O 0.072(3) 0.950(3) -0.4823(11) 0.041(3) Uani 0.25 1 d PD C 1
Cd7 Cd 0.2301(3) 0.7816(3) -0.51810(19) 0.0470(10) Uani 0.25 1 d PD D 2
O71S O 0.212(3) 0.6393(16) -0.4685(13) 0.041(3) Uani 0.25 1 d PD D 2
O72S O 0.195(3) 0.714(3) -0.5928(9) 0.041(3) Uani 0.25 1 d PD D 2
O73S O 0.208(3) 0.9191(17) -0.5841(11) 0.041(3) Uani 0.25 1 d PD D 2
O74S O 0.288(3) 0.861(3) -0.4587(11) 0.041(3) Uani 0.25 1 d PD D 2
O76S O 0.4141(7) 0.679(2) -0.5337(15) 0.041(3) Uani 0.25 1 d PD D 2
O75S O 0.0489(9) 0.876(2) -0.4884(15) 0.041(3) Uani 0.25 1 d PD D 2

loop_
_atom_site_aniso_label
_atom_site_aniso_U_11
_atom_site_aniso_U_22
_atom_site_aniso_U_33
_atom_site_aniso_U_23
_atom_site_aniso_U_13
_atom_site_aniso_U_12
Cd1 0.0109(3) 0.0165(3) 0.0161(3) 0.0011(2) -0.0023(2) -0.0003(3)
Cd2 0.0311(4) 0.0257(4) 0.0249(4) -0.0016(3) -0.0013(3) -0.0121(3)
Cd3 0.082(3) 0.060(2) 0.0395(16) 0.0022(15) 0.002(2) -0.026(2)
O4 0.068(3) 0.069(3) 0.040(3) -0.005(2) 0.000(2) -0.042(3)
Cd3' 0.073(2) 0.0429(19) 0.0367(16) -0.0119(14) 0.0096(17) -0.0375(18)
O4' 0.068(3) 0.069(3) 0.040(3) -0.005(2) 0.000(2) -0.042(3)
Si1 0.0073(11) 0.0143(12) 0.0221(13) -0.0027(10) 0.0007(9) -0.0001(9)
Si2 0.228(9) 0.121(5) 0.030(2) -0.001(3) -0.002(4) -0.140(6)
O1 0.0197(16) 0.0272(17) 0.0337(18) 0.0045(14) -0.0141(13) 0.0005(13)
O2 0.0197(16) 0.0272(17) 0.0337(18) 0.0045(14) -0.0141(13) 0.0005(13)
O3 0.068(3) 0.069(3) 0.040(3) -0.005(2) 0.000(2) -0.042(3)
O5 0.035(2) 0.0237(18) 0.049(2) -0.0067(16) -0.0042(17) -0.0044(16)
O6 0.035(2) 0.0237(18) 0.049(2) -0.0067(16) -0.0042(17) -0.0044(16)
O7 0.086(8) 0.115(10) 0.047(6) 0.028(6) -0.032(6) -0.084(8)
O8 0.094(9) 0.129(11) 0.033(5) -0.006(6) -0.005(5) -0.097(9)
O11 0.028(4) 0.055(6) 0.024(4) 0.009(4) -0.007(3) -0.014(4)
O12 0.035(5) 0.068(6) 0.025(4) 0.006(4) -0.007(4) -0.022(4)
O14 0.168(7) 0.093(4) 0.051(3) 0.025(3) -0.029(4) -0.083(5)
O15 0.141(6) 0.091(5) 0.090(5) -0.061(4) 0.077(5) -0.072(5)
O16 0.141(6) 0.091(5) 0.090(5) -0.061(4) 0.077(5) -0.072(5)
O13 0.168(7) 0.093(4) 0.051(3) 0.025(3) -0.029(4) -0.083(5)
C1 0.0197(16) 0.0272(17) 0.0337(18) 0.0045(14) -0.0141(13) 0.0005(13)
C2 0.0197(16) 0.0272(17) 0.0337(18) 0.0045(14) -0.0141(13) 0.0005(13)
C3 0.0197(16) 0.0272(17) 0.0337(18) 0.0045(14) -0.0141(13) 0.0005(13)
C4 0.0197(16) 0.0272(17) 0.0337(18) 0.0045(14) -0.0141(13) 0.0005(13)
C5 0.0197(16) 0.0272(17) 0.0337(18) 0.0045(14) -0.0141(13) 0.0005(13)
C6 0.0197(16) 0.0272(17) 0.0337(18) 0.0045(14) -0.0141(13) 0.0005(13)
C7 0.0197(16) 0.0272(17) 0.0337(18) 0.0045(14) -0.0141(13) 0.0005(13)
C8 0.068(3) 0.069(3) 0.040(3) -0.005(2) 0.000(2) -0.042(3)
C9 0.068(3) 0.069(3) 0.040(3) -0.005(2) 0.000(2) -0.042(3)
C10 0.068(3) 0.069(3) 0.040(3) -0.005(2) 0.000(2) -0.042(3)
C11 0.068(3) 0.069(3) 0.040(3) -0.005(2) 0.000(2) -0.042(3)
C12 0.068(3) 0.069(3) 0.040(3) -0.005(2) 0.000(2) -0.042(3)
C13 0.068(3) 0.069(3) 0.040(3) -0.005(2) 0.000(2) -0.042(3)
C14 0.068(3) 0.069(3) 0.040(3) -0.005(2) 0.000(2) -0.042(3)
C15 0.035(2) 0.0237(18) 0.049(2) -0.0067(16) -0.0042(17) -0.0044(16)
C16 0.035(2) 0.0237(18) 0.049(2) -0.0067(16) -0.0042(17) -0.0044(16)
C17 0.035(2) 0.0237(18) 0.049(2) -0.0067(16) -0.0042(17) -0.0044(16)
C18 0.035(2) 0.0237(18) 0.049(2) -0.0067(16) -0.0042(17) -0.0044(16)
C19 0.035(2) 0.0237(18) 0.049(2) -0.0067(16) -0.0042(17) -0.0044(16)
C20 0.035(2) 0.0237(18) 0.049(2) -0.0067(16) -0.0042(17) -0.0044(16)
C21 0.035(2) 0.0237(18) 0.049(2) -0.0067(16) -0.0042(17) -0.0044(16)
C22 0.021(2) 0.024(2) 0.033(3) -0.003(2) -0.001(2) -0.0091(19)
C23 0.021(2) 0.024(2) 0.033(3) -0.003(2) -0.001(2) -0.0091(19)
C26 0.021(2) 0.024(2) 0.033(3) -0.003(2) -0.001(2) -0.0091(19)
C24 0.021(2) 0.024(2) 0.033(3) -0.003(2) -0.001(2) -0.0091(19)
C25 0.021(2) 0.024(2) 0.033(3) -0.003(2) -0.001(2) -0.0091(19)
C27 0.021(2) 0.024(2) 0.033(3) -0.003(2) -0.001(2) -0.0091(19)
C28 0.021(2) 0.024(2) 0.033(3) -0.003(2) -0.001(2) -0.0091(19)
C25' 0.021(2) 0.024(2) 0.033(3) -0.003(2) -0.001(2) -0.0091(19)
C24' 0.021(2) 0.024(2) 0.033(3) -0.003(2) -0.001(2) -0.0091(19)
C28' 0.021(2) 0.024(2) 0.033(3) -0.003(2) -0.001(2) -0.0091(19)
C27' 0.021(2) 0.024(2) 0.033(3) -0.003(2) -0.001(2) -0.0091(19)
O10 0.044(3) 0.035(3) 0.052(3) -0.006(2) 0.005(3) -0.011(2)
O9 0.044(3) 0.035(3) 0.052(3) -0.006(2) 0.005(3) -0.011(2)
C31 0.044(3) 0.035(3) 0.052(3) -0.006(2) 0.005(3) -0.011(2)
C32 0.044(3) 0.035(3) 0.052(3) -0.006(2) 0.005(3) -0.011(2)
C33 0.044(3) 0.035(3) 0.052(3) -0.006(2) 0.005(3) -0.011(2)
C34 0.044(3) 0.035(3) 0.052(3) -0.006(2) 0.005(3) -0.011(2)
C35 0.044(3) 0.035(3) 0.052(3) -0.006(2) 0.005(3) -0.011(2)
C36 0.044(3) 0.035(3) 0.052(3) -0.006(2) 0.005(3) -0.011(2)
C37 0.044(3) 0.035(3) 0.052(3) -0.006(2) 0.005(3) -0.011(2)
O9' 0.044(3) 0.035(3) 0.052(3) -0.006(2) 0.005(3) -0.011(2)
C31' 0.044(3) 0.035(3) 0.052(3) -0.006(2) 0.005(3) -0.011(2)
C32' 0.044(3) 0.035(3) 0.052(3) -0.006(2) 0.005(3) -0.011(2)
C33' 0.044(3) 0.035(3) 0.052(3) -0.006(2) 0.005(3) -0.011(2)
C34' 0.044(3) 0.035(3) 0.052(3) -0.006(2) 0.005(3) -0.011(2)
C35' 0.044(3) 0.035(3) 0.052(3) -0.006(2) 0.005(3) -0.011(2)
C36' 0.044(3) 0.035(3) 0.052(3) -0.006(2) 0.005(3) -0.011(2)
C37' 0.044(3) 0.035(3) 0.052(3) -0.006(2) 0.005(3) -0.011(2)
C38 0.055(3) 0.069(4) 0.034(3) 0.003(3) -0.006(2) -0.035(3)
C39 0.055(3) 0.069(4) 0.034(3) 0.003(3) -0.006(2) -0.035(3)
C40 0.055(3) 0.069(4) 0.034(3) 0.003(3) -0.006(2) -0.035(3)
C41 0.055(3) 0.069(4) 0.034(3) 0.003(3) -0.006(2) -0.035(3)
C42 0.055(3) 0.069(4) 0.034(3) 0.003(3) -0.006(2) -0.035(3)
C43 0.055(3) 0.069(4) 0.034(3) 0.003(3) -0.006(2) -0.035(3)
C44 0.055(3) 0.069(4) 0.034(3) 0.003(3) -0.006(2) -0.035(3)
C45 0.168(7) 0.093(4) 0.051(3) 0.025(3) -0.029(4) -0.083(5)
C46 0.168(7) 0.093(4) 0.051(3) 0.025(3) -0.029(4) -0.083(5)
C47 0.168(7) 0.093(4) 0.051(3) 0.025(3) -0.029(4) -0.083(5)
C48 0.168(7) 0.093(4) 0.051(3) 0.025(3) -0.029(4) -0.083(5)
C49 0.168(7) 0.093(4) 0.051(3) 0.025(3) -0.029(4) -0.083(5)
C50 0.168(7) 0.093(4) 0.051(3) 0.025(3) -0.029(4) -0.083(5)
C51 0.168(7) 0.093(4) 0.051(3) 0.025(3) -0.029(4) -0.083(5)
C52 0.141(6) 0.091(5) 0.090(5) -0.061(4) 0.077(5) -0.072(5)
C53 0.141(6) 0.091(5) 0.090(5) -0.061(4) 0.077(5) -0.072(5)
C54 0.141(6) 0.091(5) 0.090(5) -0.061(4) 0.077(5) -0.072(5)
C55 0.141(6) 0.091(5) 0.090(5) -0.061(4) 0.077(5) -0.072(5)
C56 0.141(6) 0.091(5) 0.090(5) -0.061(4) 0.077(5) -0.072(5)
C57 0.141(6) 0.091(5) 0.090(5) -0.061(4) 0.077(5) -0.072(5)
C58 0.141(6) 0.091(5) 0.090(5) -0.061(4) 0.077(5) -0.072(5)
Cd4 0.044(2) 0.066(3) 0.053(3) 0.011(2) -0.019(2) -0.014(2)
Cd5 0.036(2) 0.044(2) 0.067(3) 0.000(2) -0.0030(19) -0.0204(18)
O41S 0.112(19) 0.14(2) 0.063(13) 0.021(14) -0.030(13) -0.085(18)
O42S 0.112(19) 0.14(2) 0.063(13) 0.021(14) -0.030(13) -0.085(18)
O52S 0.112(19) 0.14(2) 0.063(13) 0.021(14) -0.030(13) -0.085(18)
O51S 0.112(19) 0.14(2) 0.063(13) 0.021(14) -0.030(13) -0.085(18)
O53S 0.112(19) 0.14(2) 0.063(13) 0.021(14) -0.030(13) -0.085(18)
O54S 0.112(19) 0.14(2) 0.063(13) 0.021(14) -0.030(13) -0.085(18)
Cd6 0.045(2) 0.056(3) 0.049(2) 0.009(2) -0.0166(19) -0.017(2)
O62S 0.048(7) 0.037(6) 0.045(7) -0.014(5) 0.015(5) -0.027(5)
O61S 0.048(7) 0.037(6) 0.045(7) -0.014(5) 0.015(5) -0.027(5)
O63S 0.048(7) 0.037(6) 0.045(7) -0.014(5) 0.015(5) -0.027(5)
O64S 0.048(7) 0.037(6) 0.045(7) -0.014(5) 0.015(5) -0.027(5)
Cd7 0.039(2) 0.048(2) 0.058(3) 0.0024(19) -0.0022(18) -0.0235(18)
O71S 0.048(7) 0.037(6) 0.045(7) -0.014(5) 0.015(5) -0.027(5)
O72S 0.048(7) 0.037(6) 0.045(7) -0.014(5) 0.015(5) -0.027(5)
O73S 0.048(7) 0.037(6) 0.045(7) -0.014(5) 0.015(5) -0.027(5)
O74S 0.048(7) 0.037(6) 0.045(7) -0.014(5) 0.015(5) -0.027(5)
O76S 0.048(7) 0.037(6) 0.045(7) -0.014(5) 0.015(5) -0.027(5)
O75S 0.048(7) 0.037(6) 0.045(7) -0.014(5) 0.015(5) -0.027(5)

loop_
_atom_type_symbol
_atom_type_description
_atom_type_scat_dispersion_real
_atom_type_scat_dispersion_imag
_atom_type_scat_source
C C 0.0033 0.0016 'International Tables Vol C Tables 4.2.6.8 and 6.1.1.4'
H H 0.0000 0.0000 'International Tables Vol C Tables 4.2.6.8 and 6.1.1.4'
O O 0.0106 0.0060 'International Tables Vol C Tables 4.2.6.8 and 6.1.1.4'
Si Si 0.0817 0.0704 'International Tables Vol C Tables 4.2.6.8 and 6.1.1.4'
Cd Cd -0.8075 1.2024 'International Tables Vol C Tables 4.2.6.8 and 6.1.1.4'

loop_
_geom_angle_atom_site_label_1
_geom_angle_atom_site_label_2
_geom_angle_atom_site_label_3
_geom_angle
_geom_angle_site_symmetry_1
_geom_angle_site_symmetry_3
O6 Cd1 O7 109.7(5) 1_465 1_455
O6 Cd1 O11 96.3(3) 1_465 2_574
O7 Cd1 O11 94.8(3) 1_455 2_574
O6 Cd1 O63S 17.5(5) 1_465 2_574
O7 Cd1 O63S 127.0(5) 1_455 2_574
O11 Cd1 O63S 95.8(10) 2_574 2_574
O6 Cd1 O1 99.7(3) 1_465 .
O7 Cd1 O1 102.7(3) 1_455 .
O11 Cd1 O1 150.6(3) 2_574 .
O63S Cd1 O1 92.3(10) 2_574 .
O6 Cd1 O2 149.7(3) 1_465 .
O7 Cd1 O2 93.7(4) 1_455 .
O11 Cd1 O2 100.9(3) 2_574 .
O63S Cd1 O2 134.3(8) 2_574 .
O1 Cd1 O2 55.1(3) . .
O6 Cd1 O12 86.3(3) 1_465 2_574
O7 Cd1 O12 147.9(4) 1_455 2_574
O11 Cd1 O12 54.9(3) 2_574 2_574
O63S Cd1 O12 72.2(4) 2_574 2_574
O1 Cd1 O12 101.6(3) . 2_574
O2 Cd1 O12 83.4(3) . 2_574
O6 Cd1 C38 92.3(4) 1_465 2_574
O7 Cd1 C38 120.8(4) 1_455 2_574
O11 Cd1 C38 26.8(4) 2_574 2_574
O63S Cd1 C38 84.3(8) 2_574 2_574
O1 Cd1 C38 127.5(4) . 2_574
O2 Cd1 C38 91.9(4) . 2_574
O12 Cd1 C38 28.1(4) 2_574 2_574
O6 Cd1 C1 124.9(3) 1_465 .
O7 Cd1 C1 100.0(4) 1_455 .
O11 Cd1 C1 126.8(3) 2_574 .
O63S Cd1 C1 113.8(10) 2_574 .
O1 Cd1 C1 27.1(3) . .
O2 Cd1 C1 28.0(3) . .
O12 Cd1 C1 92.3(3) 2_574 .
C38 Cd1 C1 110.9(4) 2_574 .
O8 Cd2 O9' 160.8(6) 1_455 .
O8 Cd2 O14 82.9(5) 1_455 1_545
O9' Cd2 O14 113.5(6) . 1_545
O8 Cd2 O1 88.7(4) 1_455 .
O9' Cd2 O1 99.9(5) . .
O14 Cd2 O1 92.7(4) 1_545 .
O8 Cd2 O15 89.9(5) 1_455 1_455
O9' Cd2 O15 81.7(6) . 1_455
O14 Cd2 O15 86.2(6) 1_545 1_455
O1 Cd2 O15 178.3(4) . 1_455
O8 Cd2 O9 158.7(6) 1_455 .
O9' Cd2 O9 40.4(6) . .
O14 Cd2 O9 78.0(6) 1_545 .
O1 Cd2 O9 82.9(5) . .
O15 Cd2 O9 98.0(6) 1_455 .
O8 Cd2 O5 80.4(4) 1_455 1_465
O9' Cd2 O5 83.5(6) . 1_465
O14 Cd2 O5 162.9(4) 1_545 1_465
O1 Cd2 O5 83.8(3) . 1_465
O15 Cd2 O5 96.9(5) 1_455 1_465
O9 Cd2 O5 117.9(5) . 1_465
O16 Cd3 O15 64.3(6) 2_665 2_665
O16 Cd3 O4 80.3(6) 2_665 .
O15 Cd3 O4 105.8(5) 2_665 .
O16 Cd3 O10 96.2(5) 2_665 2_565
O15 Cd3 O10 108.6(5) 2_665 2_565
O4 Cd3 O10 139.7(4) . 2_565
O16 Cd3 C52 29.6(6) 2_665 2_665
O15 Cd3 C52 34.7(5) 2_665 2_665
O4 Cd3 C52 92.4(6) . 2_665
O10 Cd3 C52 104.1(6) 2_565 2_665
O16 Cd3 O3 102.3(6) 2_665 .
O15 Cd3 O3 160.7(5) 2_665 .
O4 Cd3 O3 56.4(2) . .
O10 Cd3 O3 85.9(4) 2_565 .
C52 Cd3 O3 130.7(5) 2_665 .
C8 O4 Cd3 101.0(7) . .
O10 Cd3' O3 97.2(4) 2_565 .
O10 Cd3' O13 104.0(5) 2_565 2_575
O3 Cd3' O13 105.8(5) . 2_575
O10 Cd3' O4' 151.9(4) 2_565 .
O3 Cd3' O4' 55.7(3) . .
O13 Cd3' O4' 91.6(6) 2_575 .
O10 Cd3' O15 97.8(4) 2_565 2_665
O3 Cd3' O15 139.7(4) . 2_665
O13 Cd3' O15 106.4(5) 2_575 2_665
O4' Cd3' O15 99.9(5) . 2_665
O10 Cd3' O16 85.7(4) 2_565 2_665
O3 Cd3' O16 94.0(5) . 2_665
O13 Cd3' O16 156.4(5) 2_575 2_665
O4' Cd3' O16 89.0(6) . 2_665
O15 Cd3' O16 50.4(4) 2_665 2_665
O10 Cd3' C8 124.3(4) 2_565 .
O3 Cd3' C8 30.6(2) . .
O13 Cd3' C8 107.9(4) 2_575 .
O4' Cd3' C8 27.66(9) . .
O15 Cd3' C8 114.7(4) 2_665 .
O16 Cd3' C8 82.7(4) 2_665 .
C8 O4' Cd4 166.4(11) . .
C8 O4' Cd3' 84.1(7) . .
Cd4 O4' Cd3' 108.9(5) . .
C12 Si1 C5 108.8(4) . .
C12 Si1 C19 105.5(4) . .
C5 Si1 C19 113.5(4) . .
C12 Si1 C26 111.2(4) . .
C5 Si1 C26 107.8(3) . .
C19 Si1 C26 110.1(4) . .
C49 Si2 C35 123.4(7) . .
C49 Si2 C35' 103.9(8) . .
C35 Si2 C35' 23.7(6) . .
C49 Si2 C42 110.8(6) . .
C35 Si2 C42 111.2(7) . .
C35' Si2 C42 112.2(7) . .
C49 Si2 C56 111.0(6) . .
C35 Si2 C56 95.7(7) . .
C35' Si2 C56 117.5(7) . .
C42 Si2 C56 101.6(6) . .
C1 O1 Cd2 135.4(8) . .
C1 O1 Cd1 92.3(5) . .
Cd2 O1 Cd1 100.5(3) . .
C1 O2 Cd1 91.0(5) . .
C8 O3 Cd3' 96.1(4) . .
C8 O3 Cd3 87.9(4) . .
Cd3' O3 Cd3 13.54(15) . .
C15 O5 Cd2 137.6(9) . 1_645
O63S O6 C15 103(3) 2_664 .
O63S O6 Cd1 94(3) 2_664 1_645
C15 O6 Cd1 118.3(7) . 1_645
C22 O7 Cd1 123.6(7) . 1_655
C22 O8 Cd2 148.0(9) . 1_655
C38 O11 Cd1 94.9(7) . 2_574
C38 O12 Cd6 127.9(10) . .
C38 O12 Cd1 85.3(6) . 2_574
Cd6 O12 Cd1 103.1(4) . 2_574
C45 O14 Cd2 149.7(13) . 1_565
C52 O15 Cd3 83.7(9) . 2_665
C52 O15 Cd2 130.4(12) . 1_655
Cd3 O15 Cd2 103.9(7) 2_665 1_655
C52 O15 Cd3' 92.0(9) . 2_665
Cd3 O15 Cd3' 8.6(2) 2_665 2_665
Cd2 O15 Cd3' 96.6(6) 1_655 2_665
C52 O16 Cd3 90.3(9) . 2_665
C52 O16 Cd3' 95.9(9) . 2_665
Cd3 O16 Cd3' 6.1(2) 2_665 2_665
C45 O13 Cd3' 109.8(11) . 2_575
O1 C1 O2 121.6(6) . .
O1 C1 C2 120.8(9) . .
O2 C1 C2 117.6(8) . .
O1 C1 Cd1 60.6(4) . .
O2 C1 Cd1 61.1(4) . .
C2 C1 Cd1 176.4(8) . .
C7 C2 C3 120.00(17) . .
C7 C2 C1 119.3(6) . .
C3 C2 C1 120.7(6) . .
C2 C3 C4 120.01(12) . .
C2 C3 H3A 120.0 . .
C4 C3 H3A 120.0 . .
C5 C4 C3 119.99(9) . .
C5 C4 H4A 120.0 . .
C3 C4 H4A 120.0 . .
C6 C5 C4 119.98(9) . .
C6 C5 Si1 116.3(4) . .
C4 C5 Si1 123.7(4) . .
C7 C6 C5 120.02(12) . .
C7 C6 H6A 120.0 . .
C5 C6 H6A 120.0 . .
C2 C7 C6 119.99(17) . .
C2 C7 H7A 120.0 . .
C6 C7 H7A 120.0 . .
O4 C8 O4' 44.9(11) . .
O4 C8 O3 114.3(8) . .
O4' C8 O3 114.0(8) . .
O4 C8 C9 131.2(12) . .
O4' C8 C9 111.8(11) . .
O3 C8 C9 114.5(7) . .
O4 C8 Cd3' 62.8(6) . .
O4' C8 Cd3' 68.3(7) . .
O3 C8 Cd3' 53.3(4) . .
C9 C8 Cd3' 161.6(6) . .
C14 C9 C10 119.97(18) . .
C14 C9 C8 122.3(7) . .
C10 C9 C8 117.0(7) . .
C9 C10 C11 120.03(12) . .
C9 C10 H10A 120.0 . .
C11 C10 H10A 120.0 . .
C10 C11 C12 120.00(9) . .
C10 C11 H11A 120.0 . .
C12 C11 H11A 120.0 . .
C11 C12 C13 119.98(9) . .
C11 C12 Si1 122.1(5) . .
C13 C12 Si1 117.8(5) . .
C14 C13 C12 120.00(12) . .
C14 C13 H13A 120.0 . .
C12 C13 H13A 120.0 . .
C9 C14 C13 120.03(18) . .
C9 C14 H14A 120.0 . .
C13 C14 H14A 120.0 . .
O5 C15 O6 108.3(8) . .
O5 C15 C16 125.4(11) . .
O6 C15 C16 122.3(10) . .
O5 C15 O63S 121.7(15) . 2_664
O6 C15 O63S 27.2(13) . 2_664
C16 C15 O63S 112.7(15) . 2_664
C17 C16 C21 119.87(17) . .
C17 C16 C15 120.2(7) . .
C21 C16 C15 120.0(7) . .
C16 C17 C18 120.07(12) . .
C16 C17 H17A 120.0 . .
C18 C17 H17A 120.0 . .
C17 C18 C19 120.03(9) . .
C17 C18 H18A 120.0 . .
C19 C18 H18A 120.0 . .
C18 C19 C20 119.94(9) . .
C18 C19 Si1 122.9(4) . .
C20 C19 Si1 117.1(4) . .
C21 C20 C19 119.96(12) . .
C21 C20 H20A 120.0 . .
C19 C20 H20A 120.0 . .
C16 C21 C20 120.12(17) . .
C16 C21 H21A 119.9 . .
C20 C21 H21A 119.9 . .
O8 C22 O7 125.6(8) . .
O8 C22 C23 118.2(9) . .
O7 C22 C23 116.2(9) . .
C24 C23 C24' 74.6(6) . .
C24 C23 C28' 76.3(6) . .
C24' C23 C28' 119.8(9) . .
C24 C23 C28 119.91(17) . .
C24' C23 C28 76.5(6) . .
C28' C23 C28 74.5(6) . .
C24 C23 C22 121.7(6) . .
C24' C23 C22 117.3(8) . .
C28' C23 C22 122.9(8) . .
C28 C23 C22 118.3(6) . .
C27' C26 C25' 120.0(9) . .
C27' C26 C27 74.7(6) . .
C25' C26 C27 76.4(6) . .
C27' C26 C25 76.5(6) . .
C25' C26 C25 74.5(6) . .
C27 C26 C25 119.95(9) . .
C27' C26 Si1 121.9(7) . .
C25' C26 Si1 118.1(7) . .
C27 C26 Si1 120.0(4) . .
C25 C26 Si1 120.0(4) . .
C25 C24 C23 120.06(12) . .
C25 C24 H24A 120.0 . .
C23 C24 H24A 120.0 . .
C24 C25 C26 120.02(9) . .
C24 C25 H25A 120.0 . .
C26 C25 H25A 120.0 . .
C28 C27 C26 119.99(12) . .
C28 C27 H27A 120.0 . .
C26 C27 H27A 120.0 . .
C23 C28 C27 120.08(17) . .
C23 C28 H28A 120.0 . .
C27 C28 H28A 120.0 . .
C26 C25' C24' 120.3(13) . .
C26 C25' H25B 119.9 . .
C24' C25' H25B 119.9 . .
C23 C24' C25' 119.8(13) . .
C23 C24' H24B 120.1 . .
C25' C24' H24B 120.1 . .
C27' C28' C23 120.5(13) . .
C27' C28' H28B 119.7 . .
C23 C28' H28B 119.7 . .
C26 C27' C28' 119.6(13) . .
C26 C27' H27B 120.2 . .
C28' C27' H27B 120.2 . .
C31 O10 C31' 41.9(11) . .
C31 O10 Cd3' 131.0(11) . 2_565
C31' O10 Cd3' 128.9(9) . 2_565
C31 O10 Cd3 132.3(11) . 2_565
C31' O10 Cd3 117.8(9) . 2_565
Cd3' O10 Cd3 15.09(14) 2_565 2_565
C31 O9 Cd2 141.7(13) . .
O10 C31 O9 115.8(13) . .
O10 C31 C32 128.6(18) . .
O9 C31 C32 113.7(16) . .
C37 C32 C33 119.99(18) . .
C37 C32 C31 119.4(11) . .
C33 C32 C31 120.6(11) . .
C32 C33 C34 120.02(12) . .
C32 C33 H33A 120.0 . .
C34 C33 H33A 120.0 . .
C33 C34 C35 119.99(9) . .
C33 C34 H34A 120.0 . .
C35 C34 H34A 120.0 . .
C36 C35 C34 119.98(9) . .
C36 C35 Si2 116.2(8) . .
C34 C35 Si2 122.7(9) . .
C37 C36 C35 120.01(12) . .
C37 C36 H36A 120.0 . .
C35 C36 H36A 120.0 . .
C32 C37 C36 120.01(18) . .
C32 C37 H37A 120.0 . .
C36 C37 H37A 120.0 . .
C31' O9' Cd2 129.9(14) . .
O10 C31' O9' 122.9(10) . .
O10 C31' C32' 117.8(19) . .
O9' C31' C32' 119(2) . .
C33' C32' C37' 119.85(18) . .
C33' C32' C31' 117.4(13) . .
C37' C32' C31' 122.5(13) . .
C32' C33' C34' 120.09(12) . .
C32' C33' H33B 120.0 . .
C34' C33' H33B 120.0 . .
C33' C34' C35' 120.04(9) . .
C33' C34' H34B 120.0 . .
C35' C34' H34B 120.0 . .
C34' C35' C36' 119.91(9) . .
C34' C35' Si2 113.9(8) . .
C36' C35' Si2 125.5(9) . .
C37' C36' C35' 119.97(12) . .
C37' C36' H36B 120.0 . .
C35' C36' H36B 120.0 . .
C32' C37' C36' 120.13(18) . .
C32' C37' H37B 119.9 . .
C36' C37' H37B 119.9 . .
O11 C38 O12 124.8(9) . .
O11 C38 C39 119.0(11) . .
O12 C38 C39 116.2(11) . .
O11 C38 Cd1 58.3(5) . 2_574
O12 C38 Cd1 66.5(5) . 2_574
C39 C38 Cd1 177.2(9) . 2_574
C40 C39 C44 117.4(9) . .
C40 C39 C38 122.7(9) . .
C44 C39 C38 119.9(9) . .
C41 C40 C39 122.2(6) . .
C41 C40 H40A 118.9 . .
C39 C40 H40A 118.9 . .
C40 C41 C42 120.05(13) . .
C40 C41 H41A 120.0 . .
C42 C41 H41A 120.0 . .
C41 C42 C43 118.1(7) . .
C41 C42 Si2 118.1(6) . .
C43 C42 Si2 122.3(7) . .
C44 C43 C42 121.5(11) . .
C44 C43 H43A 119.2 . .
C42 C43 H43A 119.2 . .
C39 C44 C43 120.7(11) . .
C39 C44 H44A 119.6 . .
C43 C44 H44A 119.6 . .
O14 C45 O13 127.3(15) . .
O14 C45 C46 113.5(15) . .
O13 C45 C46 110.8(14) . .
C47 C46 C51 119.7(4) . .
C47 C46 C45 117.6(10) . .
C51 C46 C45 122.3(10) . .
C48 C47 C46 120.06(13) . .
C48 C47 H47A 120.0 . .
C46 C47 H47A 120.0 . .
C47 C48 C49 120.05(13) . .
C47 C48 H48A 120.0 . .
C49 C48 H48A 120.0 . .
C48 C49 C50 120.03(13) . .
C48 C49 Si2 116.3(7) . .
C50 C49 Si2 123.3(7) . .
C51 C50 C49 119.8(4) . .
C51 C50 H50A 120.1 . .
C49 C50 H50A 120.1 . .
C46 C51 C50 120.3(5) . .
C46 C51 H51A 119.8 . .
C50 C51 H51A 119.8 . .
O16 C52 O15 121.7(14) . .
O16 C52 C53 123.9(15) . .
O15 C52 C53 114.1(14) . .
O16 C52 Cd3 60.1(9) . 2_665
O15 C52 Cd3 61.7(9) . 2_665
C53 C52 Cd3 173.0(14) . 2_665
C58 C53 C54 119.98(18) . .
C58 C53 C52 118.0(10) . .
C54 C53 C52 122.0(10) . .
C53 C54 C55 120.02(12) . .
C53 C54 H54A 120.0 . .
C55 C54 H54A 120.0 . .
C54 C55 C56 120.00(9) . .
C54 C55 H55A 120.0 . .
C56 C55 H55A 120.0 . .
C57 C56 C55 119.98(9) . .
C57 C56 Si2 122.0(7) . .
C55 C56 Si2 117.9(7) . .
C58 C57 C56 120.00(12) . .
C58 C57 H57A 120.0 . .
C56 C57 H57A 120.0 . .
C53 C58 C57 120.02(18) . .
C53 C58 H58A 120.0 . .
C57 C58 H58A 120.0 . .
O4' Cd4 O54S 77.8(6) . .
O4' Cd4 O42S 101.5(16) . .
O54S Cd4 O42S 168(2) . .
O4' Cd4 O41S 125.9(14) . .
O54S Cd4 O41S 62.2(16) . .
O42S Cd4 O41S 125(2) . .
O4' Cd4 Cd5 119.9(6) . .
O54S Cd4 Cd5 42.2(2) . .
O42S Cd4 Cd5 136.3(14) . .
O41S Cd4 Cd5 37.3(13) . .
O41S Cd5 O52S 99.4(19) . .
O41S Cd5 O51S 93.4(17) . .
O52S Cd5 O51S 152(2) . .
O41S Cd5 O54S 64.5(16) . .
O52S Cd5 O54S 115(2) . .
O51S Cd5 O54S 93(2) . .
O41S Cd5 O53S 129.7(19) . .
O52S Cd5 O53S 111.7(19) . .
O51S Cd5 O53S 77(2) . .
O54S Cd5 O53S 67(2) . .
O41S Cd5 Cd4 41.5(3) . .
O52S Cd5 Cd4 83.8(16) . .
O51S Cd5 Cd4 121.1(14) . .
O54S Cd5 Cd4 41.4(13) . .
O53S Cd5 Cd4 102.6(16) . .
Cd5 O41S Cd4 101.2(16) . .
Cd4 O54S Cd5 96.4(15) . .
O64S Cd6 O62S 108.5(13) . .
O64S Cd6 O63S 170.8(14) . .
O62S Cd6 O63S 80.7(13) . .
O64S Cd6 O61S 83.9(13) . .
O62S Cd6 O61S 156.5(12) . .
O63S Cd6 O61S 87.1(13) . .
O64S Cd6 O12 103.8(9) . .
O62S Cd6 O12 105.6(9) . .
O63S Cd6 O12 73.9(9) . .
O61S Cd6 O12 89.9(9) . .
O6 O63S C15 49(2) 2_664 2_664
O6 O63S Cd6 159(4) 2_664 .
C15 O63S Cd6 150(2) 2_664 .
O6 O63S Cd1 69(3) 2_664 2_574
C15 O63S Cd1 96.8(12) 2_664 2_574
Cd6 O63S Cd1 106.6(11) . 2_574
O71S Cd7 O75S 88.0(12) . .
O71S Cd7 O76S 86.8(12) . .
O75S Cd7 O76S 171.5(13) . .
O71S Cd7 O74S 108.4(13) . .
O75S Cd7 O74S 92.1(12) . .
O76S Cd7 O74S 83.1(12) . .
O71S Cd7 O73S 161.7(13) . .
O75S Cd7 O73S 84.2(12) . .
O76S Cd7 O73S 102.7(12) . .
O74S Cd7 O73S 88.4(13) . .
O71S Cd7 O72S 82.2(12) . .
O75S Cd7 O72S 95.1(12) . .
O76S Cd7 O72S 90.9(12) . .
O74S Cd7 O72S 167.4(12) . .
O73S Cd7 O72S 82.1(12) . .

loop_
_geom_bond_atom_site_label_1
_geom_bond_atom_site_label_2
_geom_bond_distance
_geom_bond_site_symmetry_2
Cd1 O6 2.210(8) 1_465
Cd1 O7 2.225(10) 1_455
Cd1 O11 2.277(8) 2_574
Cd1 O63S 2.37(3) 2_574
Cd1 O1 2.377(7) .
Cd1 O2 2.386(7) .
Cd1 O12 2.454(9) 2_574
Cd1 C38 2.667(9) 2_574
Cd1 C1 2.726(4) .
Cd2 O8 2.176(9) 1_455
Cd2 O9' 2.22(2) .
Cd2 O14 2.267(15) 1_545
Cd2 O1 2.303(8) .
Cd2 O15 2.346(12) 1_455
Cd2 O9 2.39(2) .
Cd2 O5 2.403(9) 1_465
Cd3 O16 2.070(17) 2_665
Cd3 O15 2.12(2) 2_665
Cd3 O4 2.235(14) .
Cd3 O10 2.305(11) 2_565
Cd3 C52 2.389(10) 2_665
Cd3 O3 2.447(11) .
O4 C8 1.260(2) .
Cd3' O10 2.139(11) 2_565
Cd3' O3 2.181(11) .
Cd3' O13 2.202(18) 2_575
Cd3' O4' 2.524(15) .
Cd3' O15 2.61(2) 2_665
Cd3' O16 2.624(18) 2_665
Cd3' C8 2.703(8) .
O4' C8 1.261(2) .
O4' Cd4 2.233(9) .
Si1 C12 1.886(6) .
Si1 C5 1.893(5) .
Si1 C19 1.905(5) .
Si1 C26 1.913(6) .
Si2 C49 1.839(11) .
Si2 C35 1.839(11) .
Si2 C35' 1.887(3) .
Si2 C42 1.918(10) .
Si2 C56 1.929(12) .
O1 C1 1.244(13) .
O2 C1 1.278(13) .
O3 C8 1.384(11) .
O5 C15 1.180(14) .
O5 Cd2 2.403(8) 1_645
O6 O63S 0.714(16) 2_664
O6 C15 1.181(15) .
O6 Cd1 2.210(8) 1_645
O7 C22 1.226(14) .
O7 Cd1 2.225(10) 1_655
O8 C22 1.204(14) .
O8 Cd2 2.176(9) 1_655
O11 C38 1.207(16) .
O11 Cd1 2.277(8) 2_574
O12 C38 1.261(16) .
O12 Cd6 2.376(12) .
O12 Cd1 2.454(9) 2_574
O14 C45 1.17(2) .
O14 Cd2 2.267(15) 1_565
O15 C52 1.37(2) .
O15 Cd3 2.12(2) 2_665
O15 Cd2 2.346(12) 1_655
O15 Cd3' 2.61(2) 2_665
O16 C52 1.18(2) .
O16 Cd3 2.070(17) 2_665
O16 Cd3' 2.624(18) 2_665
O13 C45 1.35(2) .
O13 Cd3' 2.202(18) 2_575
C1 C2 1.5080(11) .
C2 C7 1.3899(10) .
C2 C3 1.3900(10) .
C3 C4 1.3903(10) .
C3 H3A 0.9500 .
C4 C5 1.3903(9) .
C4 H4A 0.9500 .
C5 C6 1.3902(10) .
C6 C7 1.3901(10) .
C6 H6A 0.9500 .
C7 H7A 0.9500 .
C8 C9 1.5080(11) .
C9 C14 1.3900(10) .
C9 C10 1.3901(10) .
C10 C11 1.3901(10) .
C10 H10A 0.9500 .
C11 C12 1.3903(9) .
C11 H11A 0.9500 .
C12 C13 1.3903(10) .
C13 C14 1.3901(11) .
C13 H13A 0.9500 .
C14 H14A 0.9500 .
C15 C16 1.5082(11) .
C15 O63S 1.52(2) 2_664
C16 C17 1.3898(10) .
C16 C21 1.3900(11) .
C17 C18 1.3899(10) .
C17 H17A 0.9500 .
C18 C19 1.3903(9) .
C18 H18A 0.9500 .
C19 C20 1.3905(10) .
C20 C21 1.3903(11) .
C20 H20A 0.9500 .
C21 H21A 0.9500 .
C22 C23 1.5082(11) .
C23 C24 1.3900(11) .
C23 C24' 1.3900(11) .
C23 C28' 1.3900(11) .
C23 C28 1.3901(11) .
C26 C27' 1.3900(11) .
C26 C25' 1.3900(11) .
C26 C27 1.3903(10) .
C26 C25 1.3904(9) .
C24 C25 1.3900(10) .
C24 H24A 0.9500 .
C25 H25A 0.9500 .
C27 C28 1.3902(10) .
C27 H27A 0.9500 .
C28 H28A 0.9500 .
C25' C24' 1.3900(11) .
C25' H25B 0.9500 .
C24' H24B 0.9500 .
C28' C27' 1.3900(11) .
C28' H28B 0.9500 .
C27' H27B 0.9500 .
O10 C31 1.16(2) .
O10 C31' 1.38(3) .
O10 Cd3' 2.139(11) 2_565
O10 Cd3 2.305(11) 2_565
O9 C31 1.32(3) .
C31 C32 1.5080(11) .
C32 C37 1.3900(11) .
C32 C33 1.3900(10) .
C33 C34 1.3902(10) .
C33 H33A 0.9500 .
C34 C35 1.3903(9) .
C34 H34A 0.9500 .
C35 C36 1.3902(10) .
C36 C37 1.3901(10) .
C36 H36A 0.9500 .
C37 H37A 0.9500 .
O9' C31' 1.39(3) .
C31' C32' 1.5081(11) .
C32' C33' 1.3898(10) .
C32' C37' 1.3901(11) .
C33' C34' 1.3898(10) .
C33' H33B 0.9500 .
C34' C35' 1.3904(9) .
C34' H34B 0.9500 .
C35' C36' 1.3907(10) .
C36' C37' 1.3902(10) .
C36' H36B 0.9500 .
C37' H37B 0.9500 .
C38 C39 1.5080(11) .
C38 Cd1 2.667(9) 2_574
C39 C40 1.3900(11) .
C39 C44 1.3899(11) .
C40 C41 1.3899(11) .
C40 H40A 0.9500 .
C41 C42 1.3900(11) .
C41 H41A 0.9500 .
C42 C43 1.3901(11) .
C43 C44 1.3900(11) .
C43 H43A 0.9500 .
C44 H44A 0.9500 .
C45 C46 1.5080(11) .
C46 C47 1.3899(11) .
C46 C51 1.3899(11) .
C47 C48 1.3899(11) .
C47 H47A 0.9500 .
C48 C49 1.3899(10) .
C48 H48A 0.9500 .
C49 C50 1.3900(11) .
C50 C51 1.3900(11) .
C50 H50A 0.9500 .
C51 H51A 0.9500 .
C52 C53 1.5080(11) .
C52 Cd3 2.389(10) 2_665
C53 C58 1.3900(10) .
C53 C54 1.3901(10) .
C54 C55 1.3901(10) .
C54 H54A 0.9500 .
C55 C56 1.3903(9) .
C55 H55A 0.9500 .
C56 C57 1.3902(10) .
C57 C58 1.3901(10) .
C57 H57A 0.9500 .
C58 H58A 0.9500 .
Cd4 O54S 2.31(5) .
Cd4 O42S 2.349(3) .
Cd4 O41S 2.349(3) .
Cd4 Cd5 3.478(7) .
Cd5 O41S 2.15(5) .
Cd5 O52S 2.350(3) .
Cd5 O51S 2.350(3) .
Cd5 O54S 2.350(3) .
Cd5 O53S 2.350(3) .
Cd6 O64S 2.349(3) .
Cd6 O62S 2.350(3) .
Cd6 O63S 2.350(3) .
Cd6 O61S 2.351(3) .
O63S O6 0.714(16) 2_664
O63S C15 1.52(2) 2_664
O63S Cd1 2.37(3) 2_574
Cd7 O71S 2.349(3) .
Cd7 O75S 2.350(3) .
Cd7 O76S 2.350(3) .
Cd7 O74S 2.350(3) .
Cd7 O73S 2.350(3) .
Cd7 O72S 2.351(3) .

loop_
_geom_torsion_atom_site_label_1
_geom_torsion_atom_site_label_2
_geom_torsion_atom_site_label_3
_geom_torsion_atom_site_label_4
_geom_torsion
_geom_torsion_site_symmetry_1
_geom_torsion_site_symmetry_4
O16 Cd3 O4 C8 115.6(8) 2_665 .
O15 Cd3 O4 C8 175.2(6) 2_665 .
O10 Cd3 O4 C8 27.5(11) 2_565 .
C52 Cd3 O4 C8 142.7(7) 2_665 .
O3 Cd3 O4 C8 3.7(3) . .
O10 Cd3' O4' C8 -3(2) 2_565 .
O3 Cd3' O4' C8 -19.4(7) . .
O13 Cd3' O4' C8 -127.5(11) 2_575 .
O15 Cd3' O4' C8 125.5(10) 2_665 .
O16 Cd3' O4' C8 76.1(10) 2_665 .
O10 Cd3' O4' Cd4 -178.8(7) 2_565 .
O3 Cd3' O4' Cd4 164.7(11) . .
O13 Cd3' O4' Cd4 56.6(9) 2_575 .
O15 Cd3' O4' Cd4 -50.4(9) 2_665 .
O16 Cd3' O4' Cd4 -99.8(8) 2_665 .
C8 Cd3' O4' Cd4 -175.9(17) . .
O8 Cd2 O1 C1 -55.2(9) 1_455 .
O9' Cd2 O1 C1 142.0(10) . .
O14 Cd2 O1 C1 27.6(9) 1_545 .
O15 Cd2 O1 C1 -20(19) 1_455 .
O9 Cd2 O1 C1 105.2(9) . .
O5 Cd2 O1 C1 -135.6(9) 1_465 .
O8 Cd2 O1 Cd1 49.0(4) 1_455 .
O9' Cd2 O1 Cd1 -113.8(6) . .
O14 Cd2 O1 Cd1 131.8(4) 1_545 .
O15 Cd2 O1 Cd1 84(19) 1_455 .
O9 Cd2 O1 Cd1 -150.7(5) . .
O5 Cd2 O1 Cd1 -31.5(3) 1_465 .
O6 Cd1 O1 C1 -160.0(7) 1_465 .
O7 Cd1 O1 C1 87.1(8) 1_455 .
O11 Cd1 O1 C1 -38.0(10) 2_574 .
O63S Cd1 O1 C1 -144.0(7) 2_574 .
O2 Cd1 O1 C1 1.6(7) . .
O12 Cd1 O1 C1 -71.8(7) 2_574 .
C38 Cd1 O1 C1 -59.4(9) 2_574 .
O6 Cd1 O1 Cd2 63.0(4) 1_465 .
O7 Cd1 O1 Cd2 -49.9(5) 1_455 .
O11 Cd1 O1 Cd2 -175.0(5) 2_574 .
O63S Cd1 O1 Cd2 78.9(4) 2_574 .
O2 Cd1 O1 Cd2 -135.4(4) . .
O12 Cd1 O1 Cd2 151.2(3) 2_574 .
C38 Cd1 O1 Cd2 163.5(5) 2_574 .
C1 Cd1 O1 Cd2 -137.0(8) . .
O6 Cd1 O2 C1 36.6(10) 1_465 .
O7 Cd1 O2 C1 -104.5(7) 1_455 .
O11 Cd1 O2 C1 159.9(7) 2_574 .
O63S Cd1 O2 C1 50.5(13) 2_574 .
O1 Cd1 O2 C1 -1.6(6) . .
O12 Cd1 O2 C1 107.6(7) 2_574 .
C38 Cd1 O2 C1 134.4(7) 2_574 .
O10 Cd3' O3 C8 -154.6(5) 2_565 .
O13 Cd3' O3 C8 98.6(6) 2_575 .
O4' Cd3' O3 C8 17.7(6) . .
O15 Cd3' O3 C8 -43.5(9) 2_665 .
O16 Cd3' O3 C8 -68.4(6) 2_665 .
O10 Cd3' O3 Cd3 -101.3(10) 2_565 .
O13 Cd3' O3 Cd3 151.9(11) 2_575 .
O4' Cd3' O3 Cd3 71.0(11) . .
O15 Cd3' O3 Cd3 9.9(9) 2_665 .
O16 Cd3' O3 Cd3 -15.1(9) 2_665 .
C8 Cd3' O3 Cd3 53.3(11) . .
O16 Cd3 O3 C8 -72.7(6) 2_665 .
O15 Cd3 O3 C8 -28.6(17) 2_665 .
O4 Cd3 O3 C8 -3.3(3) . .
O10 Cd3 O3 C8 -168.1(5) 2_565 .
C52 Cd3 O3 C8 -62.9(9) 2_665 .
O16 Cd3 O3 Cd3' 160.3(12) 2_665 .
O15 Cd3 O3 Cd3' -156(2) 2_665 .
O4 Cd3 O3 Cd3' -130.3(11) . .
O10 Cd3 O3 Cd3' 64.9(9) 2_565 .
C52 Cd3 O3 Cd3' 170.0(14) 2_665 .
Cd2 O1 C1 O2 104.5(12) . .
Cd1 O1 C1 O2 -2.9(12) . .
Cd2 O1 C1 C2 -76.5(13) . .
Cd1 O1 C1 C2 176.1(9) . .
Cd2 O1 C1 Cd1 107.4(8) . .
Cd1 O2 C1 O1 2.9(12) . .
Cd1 O2 C1 C2 -176.2(9) . .
O6 Cd1 C1 O1 24.3(9) 1_465 .
O7 Cd1 C1 O1 -98.4(7) 1_455 .
O11 Cd1 C1 O1 157.8(6) 2_574 .
O63S Cd1 C1 O1 39.9(9) 2_574 .
O2 Cd1 C1 O1 -177.2(12) . .
O12 Cd1 C1 O1 111.4(7) 2_574 .
C38 Cd1 C1 O1 133.0(7) 2_574 .
O6 Cd1 C1 O2 -158.5(6) 1_465 .
O7 Cd1 C1 O2 78.8(7) 1_455 .
O11 Cd1 C1 O2 -25.0(8) 2_574 .
O63S Cd1 C1 O2 -142.9(8) 2_574 .
O1 Cd1 C1 O2 177.2(12) . .
O12 Cd1 C1 O2 -71.4(7) 2_574 .
C38 Cd1 C1 O2 -49.8(8) 2_574 .
O6 Cd1 C1 C2 -90(12) 1_465 .
O7 Cd1 C1 C2 148(12) 1_455 .
O11 Cd1 C1 C2 44(13) 2_574 .
O63S Cd1 C1 C2 -74(12) 2_574 .
O1 Cd1 C1 C2 -114(13) . .
O2 Cd1 C1 C2 69(12) . .
O12 Cd1 C1 C2 -3(12) 2_574 .
C38 Cd1 C1 C2 19(12) 2_574 .
O1 C1 C2 C7 -3.6(14) . .
O2 C1 C2 C7 175.4(8) . .
Cd1 C1 C2 C7 108(12) . .
O1 C1 C2 C3 175.9(9) . .
O2 C1 C2 C3 -5.1(13) . .
Cd1 C1 C2 C3 -72(13) . .
C7 C2 C3 C4 -0.1(10) . .
C1 C2 C3 C4 -179.4(8) . .
C2 C3 C4 C5 0.1(10) . .
C3 C4 C5 C6 0.00(6) . .
C3 C4 C5 Si1 -177.5(6) . .
C12 Si1 C5 C6 47.8(6) . .
C19 Si1 C5 C6 164.8(4) . .
C26 Si1 C5 C6 -73.0(5) . .
C12 Si1 C5 C4 -134.7(5) . .
C19 Si1 C5 C4 -17.6(6) . .
C26 Si1 C5 C4 104.6(5) . .
C4 C5 C6 C7 0.00(9) . .
Si1 C5 C6 C7 177.7(6) . .
C3 C2 C7 C6 0.1(10) . .
C1 C2 C7 C6 179.5(8) . .
C5 C6 C7 C2 -0.1(10) . .
Cd3 O4 C8 O4' 94.3(7) . .
Cd3 O4 C8 O3 -5.9(5) . .
Cd3 O4 C8 C9 174.1(5) . .
Cd3 O4 C8 Cd3' 8.6(2) . .
Cd4 O4' C8 O4 90(7) . .
Cd3' O4' C8 O4 -72.8(8) . .
Cd4 O4' C8 O3 -169(6) . .
Cd3' O4' C8 O3 28.3(9) . .
Cd4 O4' C8 C9 -37(7) . .
Cd3' O4' C8 C9 160.2(7) . .
Cd4 O4' C8 Cd3' 163(7) . .
Cd3' O3 C8 O4 16.2(5) . .
Cd3 O3 C8 O4 5.3(5) . .
Cd3' O3 C8 O4' -33.3(12) . .
Cd3 O3 C8 O4' -44.1(12) . .
Cd3' O3 C8 C9 -163.8(5) . .
Cd3 O3 C8 C9 -174.7(5) . .
Cd3 O3 C8 Cd3' -10.83(19) . .
O10 Cd3' C8 O4 -132.4(8) 2_565 .
O3 Cd3' C8 O4 -163.4(5) . .
O13 Cd3' C8 O4 105.7(8) 2_575 .
O4' Cd3' C8 O4 49.2(12) . .
O15 Cd3' C8 O4 -12.7(7) 2_665 .
O16 Cd3' C8 O4 -52.7(7) 2_665 .
O10 Cd3' C8 O4' 178.4(11) 2_565 .
O3 Cd3' C8 O4' 147.3(11) . .
O13 Cd3' C8 O4' 56.5(12) 2_575 .
O15 Cd3' C8 O4' -62.0(11) 2_665 .
O16 Cd3' C8 O4' -101.9(11) 2_665 .
O10 Cd3' C8 O3 31.0(6) 2_565 .
O13 Cd3' C8 O3 -90.9(7) 2_575 .
O4' Cd3' C8 O3 -147.3(11) . .
O15 Cd3' C8 O3 150.7(6) 2_665 .
O16 Cd3' C8 O3 110.7(6) 2_665 .
O10 Cd3' C8 C9 84.3(19) 2_565 .
O3 Cd3' C8 C9 53(2) . .
O13 Cd3' C8 C9 -38(2) 2_575 .
O4' Cd3' C8 C9 -94.1(19) . .
O15 Cd3' C8 C9 -156.0(19) 2_665 .
O16 Cd3' C8 C9 164.0(19) 2_665 .
O4 C8 C9 C14 169.8(7) . .
O4' C8 C9 C14 -141.8(12) . .
O3 C8 C9 C14 -10.2(7) . .
Cd3' C8 C9 C14 -55(2) . .
O4 C8 C9 C10 -0.3(6) . .
O4' C8 C9 C10 48.1(12) . .
O3 C8 C9 C10 179.7(6) . .
Cd3' C8 C9 C10 134.7(18) . .
C14 C9 C10 C11 0.00(3) . .
C8 C9 C10 C11 170.4(6) . .
C9 C10 C11 C12 0.00(3) . .
C10 C11 C12 C13 0.00(6) . .
C10 C11 C12 Si1 -177.0(7) . .
C5 Si1 C12 C11 -138.4(6) . .
C19 Si1 C12 C11 99.6(6) . .
C26 Si1 C12 C11 -19.8(7) . .
C5 Si1 C12 C13 44.5(6) . .
C19 Si1 C12 C13 -77.5(6) . .
C26 Si1 C12 C13 163.1(5) . .
C11 C12 C13 C14 0.00(9) . .
Si1 C12 C13 C14 177.2(7) . .
C10 C9 C14 C13 0.00(6) . .
C8 C9 C14 C13 -169.8(6) . .
C12 C13 C14 C9 0.00(9) . .
Cd2 O5 C15 O6 97.6(14) 1_645 .
Cd2 O5 C15 C16 -104.3(13) 1_645 .
Cd2 O5 C15 O63S 71(2) 1_645 2_664
O63S O6 C15 O5 -124(4) 2_664 .
Cd1 O6 C15 O5 -22.3(15) 1_645 .
O63S O6 C15 C16 77(4) 2_664 .
Cd1 O6 C15 C16 178.7(7) 1_645 .
Cd1 O6 C15 O63S 102(4) 1_645 2_664
O5 C15 C16 C17 -158.8(11) . .
O6 C15 C16 C17 -3.6(16) . .
O63S C15 C16 C17 25(2) 2_664 .
O5 C15 C16 C21 20.1(16) . .
O6 C15 C16 C21 175.4(10) . .
O63S C15 C16 C21 -155.7(17) 2_664 .
C21 C16 C17 C18 0.00(3) . .
C15 C16 C17 C18 179.0(8) . .
C16 C17 C18 C19 0.00(3) . .
C17 C18 C19 C20 0.00(6) . .
C17 C18 C19 Si1 176.2(6) . .
C12 Si1 C19 C18 -179.3(5) . .
C5 Si1 C19 C18 61.6(6) . .
C26 Si1 C19 C18 -59.2(5) . .
C12 Si1 C19 C20 -3.1(5) . .
C5 Si1 C19 C20 -122.1(5) . .
C26 Si1 C19 C20 117.0(5) . .
C18 C19 C20 C21 0.1(14) . .
Si1 C19 C20 C21 -176.4(6) . .
C17 C16 C21 C20 0.00(6) . .
C15 C16 C21 C20 -179.0(8) . .
C19 C20 C21 C16 -0.1(14) . .
Cd2 O8 C22 O7 19(3) 1_655 .
Cd2 O8 C22 C23 -162.5(14) 1_655 .
Cd1 O7 C22 O8 1(2) 1_655 .
Cd1 O7 C22 C23 -177.4(7) 1_655 .
O8 C22 C23 C24 137.1(11) . .
O7 C22 C23 C24 -44.3(13) . .
O8 C22 C23 C24' 48.9(13) . .
O7 C22 C23 C24' -132.4(11) . .
O8 C22 C23 C28' -129.1(12) . .
O7 C22 C23 C28' 49.6(13) . .
O8 C22 C23 C28 -39.9(14) . .
O7 C22 C23 C28 138.8(11) . .
C12 Si1 C26 C27' 142.4(6) . .
C5 Si1 C26 C27' -98.4(6) . .
C19 Si1 C26 C27' 25.9(6) . .
C12 Si1 C26 C25' -37.6(7) . .
C5 Si1 C26 C25' 81.6(6) . .
C19 Si1 C26 C25' -154.1(6) . .
C12 Si1 C26 C27 52.4(7) . .
C5 Si1 C26 C27 171.6(5) . .
C19 Si1 C26 C27 -64.2(6) . .
C12 Si1 C26 C25 -125.2(6) . .
C5 Si1 C26 C25 -6.0(6) . .
C19 Si1 C26 C25 118.3(6) . .
C24' C23 C24 C25 -64.0(7) . .
C28' C23 C24 C25 62.7(7) . .
C28 C23 C24 C25 0.00(3) . .
C22 C23 C24 C25 -176.9(7) . .
C23 C24 C25 C26 0.00(3) . .
C27' C26 C25 C24 -63.1(6) . .
C25' C26 C25 C24 63.8(6) . .
C27 C26 C25 C24 0.00(6) . .
Si1 C26 C25 C24 177.6(5) . .
C27' C26 C27 C28 64.1(7) . .
C25' C26 C27 C28 -62.8(7) . .
C25 C26 C27 C28 0.00(9) . .
Si1 C26 C27 C28 -177.6(5) . .
C24 C23 C28 C27 0.00(6) . .
C24' C23 C28 C27 63.0(6) . .
C28' C23 C28 C27 -63.7(7) . .
C22 C23 C28 C27 177.0(7) . .
C26 C27 C28 C23 0.00(9) . .
C27' C26 C25' C24' 0.00(6) . .
C27 C26 C25' C24' 63.0(3) . .
C25 C26 C25' C24' -63.9(3) . .
Si1 C26 C25' C24' -180.0(5) . .
C24 C23 C24' C25' 63.9(3) . .
C28' C23 C24' C25' 0.00(3) . .
C28 C23 C24' C25' -62.9(3) . .
C22 C23 C24' C25' -178.0(6) . .
C26 C25' C24' C23 0.00(3) . .
C24 C23 C28' C27' -63.0(3) . .
C24' C23 C28' C27' 0.00(6) . .
C28 C23 C28' C27' 63.9(3) . .
C22 C23 C28' C27' 177.9(7) . .
C25' C26 C27' C28' 0.00(9) . .
C27 C26 C27' C28' -63.9(3) . .
C25 C26 C27' C28' 62.9(3) . .
Si1 C26 C27' C28' 180.0(5) . .
C23 C28' C27' C26 0.00(9) . .
O8 Cd2 O9 C31 -125.7(19) 1_455 .
O9' Cd2 O9 C31 52(2) . .
O14 Cd2 O9 C31 -99(2) 1_545 .
O1 Cd2 O9 C31 167(2) . .
O15 Cd2 O9 C31 -15(2) 1_455 .
O5 Cd2 O9 C31 87(2) 1_465 .
C31' O10 C31 O9 -77.9(19) . .
Cd3' O10 C31 O9 28.2(19) 2_565 .
Cd3 O10 C31 O9 8.1(19) 2_565 .
C31' O10 C31 C32 85.5(16) . .
Cd3' O10 C31 C32 -168.4(6) 2_565 .
Cd3 O10 C31 C32 171.5(5) 2_565 .
Cd2 O9 C31 O10 26(3) . .
Cd2 O9 C31 C32 -140.0(17) . .
O10 C31 C32 C37 -13.9(13) . .
O9 C31 C32 C37 149.8(12) . .
O10 C31 C32 C33 166.1(13) . .
O9 C31 C32 C33 -30.2(12) . .
C37 C32 C33 C34 0.00(4) . .
C31 C32 C33 C34 180.00(3) . .
C32 C33 C34 C35 0.00(6) . .
C33 C34 C35 C36 0.01(8) . .
C33 C34 C35 Si2 -167.7(10) . .
C49 Si2 C35 C36 -14.0(12) . .
C35' Si2 C35 C36 -52.2(18) . .
C42 Si2 C35 C36 -149.4(8) . .
C56 Si2 C35 C36 105.7(8) . .
C49 Si2 C35 C34 154.1(9) . .
C35' Si2 C35 C34 116(2) . .
C42 Si2 C35 C34 18.7(11) . .
C56 Si2 C35 C34 -86.1(9) . .
C34 C35 C36 C37 0.00(8) . .
Si2 C35 C36 C37 168.5(10) . .
C33 C32 C37 C36 0.00(6) . .
C31 C32 C37 C36 180.00(4) . .
C35 C36 C37 C32 0.00(8) . .
O8 Cd2 O9' C31' 149.5(17) 1_455 .
O14 Cd2 O9' C31' 2(2) 1_545 .
O1 Cd2 O9' C31' -94.9(19) . .
O15 Cd2 O9' C31' 84.6(19) 1_455 .
O9 Cd2 O9' C31' -28.2(17) . .
O5 Cd2 O9' C31' -177.4(19) 1_465 .
C31 O10 C31' O9' 114(3) . .
Cd3' O10 C31' O9' 3(3) 2_565 .
Cd3 O10 C31' O9' -10(3) 2_565 .
C31 O10 C31' C32' -67.7(19) . .
Cd3' O10 C31' C32' -178.9(10) 2_565 .
Cd3 O10 C31' C32' 168.8(12) 2_565 .
Cd2 O9' C31' O10 -46(3) . .
Cd2 O9' C31' C32' 135.8(16) . .
O10 C31' C32' C33' 28(2) . .
O9' C31' C32' C33' -154.0(16) . .
O10 C31' C32' C37' -157.3(14) . .
O9' C31' C32' C37' 21(3) . .
C37' C32' C33' C34' 0.00(3) . .
C31' C32' C33' C34' 175.3(16) . .
C32' C33' C34' C35' 0.00(3) . .
C33' C34' C35' C36' 0.01(6) . .
C33' C34' C35' Si2 -170.8(11) . .
C49 Si2 C35' C34' -118.7(8) . .
C35 Si2 C35' C34' 29.1(16) . .
C42 Si2 C35' C34' 121.5(9) . .
C56 Si2 C35' C34' 4.3(11) . .
C49 Si2 C35' C36' 71.0(10) . .
C35 Si2 C35' C36' -141(2) . .
C42 Si2 C35' C36' -48.7(11) . .
C56 Si2 C35' C36' -166.0(8) . .
C34' C35' C36' C37' -0.01(9) . .
Si2 C35' C36' C37' 169.7(12) . .
C33' C32' C37' C36' 0.00(6) . .
C31' C32' C37' C36' -175.1(16) . .
C35' C36' C37' C32' 0.01(9) . .
Cd1 O11 C38 O12 3.1(18) 2_574 .
Cd1 O11 C38 C39 -179.6(12) 2_574 .
Cd6 O12 C38 O11 100.0(17) . .
Cd1 O12 C38 O11 -2.9(16) 2_574 .
Cd6 O12 C38 C39 -77.2(15) . .
Cd1 O12 C38 C39 179.8(12) 2_574 .
Cd6 O12 C38 Cd1 103.0(7) . 2_574
O11 C38 C39 C40 173.1(11) . .
O12 C38 C39 C40 -9.5(18) . .
Cd1 C38 C39 C40 167(22) 2_574 .
O11 C38 C39 C44 -7.2(18) . .
O12 C38 C39 C44 170.3(10) . .
Cd1 C38 C39 C44 -13(23) 2_574 .
C44 C39 C40 C41 0.00(3) . .
C38 C39 C40 C41 179.8(10) . .
C39 C40 C41 C42 0.00(3) . .
C40 C41 C42 C43 -0.01(6) . .
C40 C41 C42 Si2 166.4(7) . .
C49 Si2 C42 C41 -94.4(8) . .
C35 Si2 C42 C41 46.7(9) . .
C35' Si2 C42 C41 21.2(9) . .
C56 Si2 C42 C41 147.6(6) . .
C49 Si2 C42 C43 71.4(9) . .
C35 Si2 C42 C43 -147.4(7) . .
C35' Si2 C42 C43 -173.0(7) . .
C56 Si2 C42 C43 -46.6(8) . .
C41 C42 C43 C44 0.1(17) . .
Si2 C42 C43 C44 -165.8(8) . .
C40 C39 C44 C43 0.1(14) . .
C38 C39 C44 C43 -179.8(10) . .
C42 C43 C44 C39 -0.1(17) . .
Cd2 O14 C45 O13 -42(5) 1_565 .
Cd2 O14 C45 C46 173.4(19) 1_565 .
Cd3' O13 C45 O14 44(3) 2_575 .
Cd3' O13 C45 C46 -170.7(11) 2_575 .
O14 C45 C46 C47 5(2) . .
O13 C45 C46 C47 -145.8(13) . .
O14 C45 C46 C51 -168.1(15) . .
O13 C45 C46 C51 41(2) . .
C51 C46 C47 C48 0.00(3) . .
C45 C46 C47 C48 -173.1(13) . .
C46 C47 C48 C49 0.00(3) . .
C47 C48 C49 C50 0.00(6) . .
C47 C48 C49 Si2 173.8(10) . .
C35 Si2 C49 C48 -126.2(9) . .
C35' Si2 C49 C48 -111.4(9) . .
C42 Si2 C49 C48 9.3(10) . .
C56 Si2 C49 C48 121.5(8) . .
C35 Si2 C49 C50 47.4(12) . .
C35' Si2 C49 C50 62.2(10) . .
C42 Si2 C49 C50 -177.1(7) . .
C56 Si2 C49 C50 -65.0(9) . .
C48 C49 C50 C51 0.00(9) . .
Si2 C49 C50 C51 -173.3(11) . .
C47 C46 C51 C50 0.1(19) . .
C45 C46 C51 C50 172.7(14) . .
C49 C50 C51 C46 0.00(9) . .
Cd3 O16 C52 O15 0(2) 2_665 .
Cd3' O16 C52 O15 2(2) 2_665 .
Cd3 O16 C52 C53 173.2(17) 2_665 .
Cd3' O16 C52 C53 175.6(16) 2_665 .
Cd3' O16 C52 Cd3 2.4(2) 2_665 2_665
Cd3 O15 C52 O16 0.4(19) 2_665 .
Cd2 O15 C52 O16 -102(2) 1_655 .
Cd3' O15 C52 O16 -2(2) 2_665 .
Cd3 O15 C52 C53 -173.8(14) 2_665 .
Cd2 O15 C52 C53 83(2) 1_655 .
Cd3' O15 C52 C53 -176.2(13) 2_665 .
Cd2 O15 C52 Cd3 -102.8(15) 1_655 2_665
Cd3' O15 C52 Cd3 -2.4(3) 2_665 2_665
O16 C52 C53 C58 5(3) . .
O15 C52 C53 C58 179.0(12) . .
Cd3 C52 C53 C58 128(9) 2_665 .
O16 C52 C53 C54 -175.6(16) . .
O15 C52 C53 C54 -2(2) . .
Cd3 C52 C53 C54 -53(10) 2_665 .
C58 C53 C54 C55 0.00(3) . .
C52 C53 C54 C55 -179.3(14) . .
C53 C54 C55 C56 -0.1(17) . .
C54 C55 C56 C57 0.1(17) . .
C54 C55 C56 Si2 -177.1(9) . .
C49 Si2 C56 C57 20.8(9) . .
C35 Si2 C56 C57 -108.3(8) . .
C35' Si2 C56 C57 -98.5(10) . .
C42 Si2 C56 C57 138.6(7) . .
C49 Si2 C56 C55 -162.2(7) . .
C35 Si2 C56 C55 68.7(8) . .
C35' Si2 C56 C55 78.5(9) . .
C42 Si2 C56 C55 -44.4(8) . .
C55 C56 C57 C58 -0.1(17) . .
Si2 C56 C57 C58 177.0(9) . .
C54 C53 C58 C57 0.00(6) . .
C52 C53 C58 C57 179.4(13) . .
C56 C57 C58 C53 0.00(9) . .
C8 O4' Cd4 O54S 82(7) . .
Cd3' O4' Cd4 O54S -115.3(17) . .
C8 O4' Cd4 O42S -85(7) . .
Cd3' O4' Cd4 O42S 76.8(16) . .
C8 O4' Cd4 O41S 124(7) . .
Cd3' O4' Cd4 O41S -73.7(19) . .
C8 O4' Cd4 Cd5 80(7) . .
Cd3' O4' Cd4 Cd5 -117.9(7) . .
O4' Cd4 Cd5 O41S 111(2) . .
O54S Cd4 Cd5 O41S 108(3) . .
O42S Cd4 Cd5 O41S -90(3) . .
O4' Cd4 Cd5 O52S -137.0(15) . .
O54S Cd4 Cd5 O52S -141(3) . .
O42S Cd4 Cd5 O52S 22(3) . .
O41S Cd4 Cd5 O52S 112(3) . .
O4' Cd4 Cd5 O51S 56.5(16) . .
O54S Cd4 Cd5 O51S 53(3) . .
O42S Cd4 Cd5 O51S -144(3) . .
O41S Cd4 Cd5 O51S -55(3) . .
O4' Cd4 Cd5 O54S 4(2) . .
O42S Cd4 Cd5 O54S 163(3) . .
O41S Cd4 Cd5 O54S -108(3) . .
O4' Cd4 Cd5 O53S -26.1(15) . .
O54S Cd4 Cd5 O53S -30(3) . .
O42S Cd4 Cd5 O53S 133(3) . .
O41S Cd4 Cd5 O53S -137(3) . .
O52S Cd5 O41S Cd4 -69(2) . .
O51S Cd5 O41S Cd4 136(2) . .
O54S Cd5 O41S Cd4 44(2) . .
O53S Cd5 O41S Cd4 59(3) . .
O4' Cd4 O41S Cd5 -94(2) . .
O54S Cd4 O41S Cd5 -46.4(18) . .
O42S Cd4 O41S Cd5 123(2) . .
O4' Cd4 O54S Cd5 -177(2) . .
O42S Cd4 O54S Cd5 -89(7) . .
O41S Cd4 O54S Cd5 40.8(18) . .
O41S Cd5 O54S Cd4 -44.4(16) . .
O52S Cd5 O54S Cd4 44(3) . .
O51S Cd5 O54S Cd4 -137(2) . .
O53S Cd5 O54S Cd4 148(3) . .
C38 O12 Cd6 O64S 91.9(14) . .
Cd1 O12 Cd6 O64S -173.8(10) 2_574 .
C38 O12 Cd6 O62S -154.0(12) . .
Cd1 O12 Cd6 O62S -59.7(9) 2_574 .
C38 O12 Cd6 O63S -78.9(14) . .
Cd1 O12 Cd6 O63S 15.4(11) 2_574 .
C38 O12 Cd6 O61S 8.2(12) . .
Cd1 O12 Cd6 O61S 102.5(9) 2_574 .
O64S Cd6 O63S O6 -20(17) . 2_664
O62S Cd6 O63S O6 166(12) . 2_664
O61S Cd6 O63S O6 -34(11) . 2_664
O12 Cd6 O63S O6 57(11) . 2_664
O64S Cd6 O63S C15 128(7) . 2_664
O62S Cd6 O63S C15 -45(5) . 2_664
O61S Cd6 O63S C15 114(5) . 2_664
O12 Cd6 O63S C15 -155(5) . 2_664
O64S Cd6 O63S Cd1 -93(8) . 2_574
O62S Cd6 O63S Cd1 93.1(16) . 2_574
O61S Cd6 O63S Cd1 -107.1(16) . 2_574
O12 Cd6 O63S Cd1 -16.3(11) . 2_574

loop_
_platon_squeeze_void_nr
_platon_squeeze_void_average_x
_platon_squeeze_void_average_y
_platon_squeeze_void_average_z
_platon_squeeze_void_volume
_platon_squeeze_void_count_electrons
_platon_squeeze_void_content
1 0.000 0.500 0.000 138 69 ' '
2 -0.034 0.519 0.500 436 217 ' '
3 0.165 0.783 0.640 37 15 ' '
4 0.500 1.000 1.000 405 200 ' '
5 0.291 0.749 0.810 16 7 ' '
6 0.296 0.787 0.305 20 11 ' '
7 0.703 0.213 0.695 17 4 ' '
8 0.709 0.251 0.190 16 5 ' '
9 0.834 0.217 0.360 38 33 ' '
